data_4326885
loop_
_publ_author_name
'Kartik Chandra Mondal'
'George E. Kostakis'
'Yanhua Lan'
'Wolfgang Wernsdorfer'
'Christopher E. Anson'
'Annie K. Powell'

_publ_contact_author
; 
'Annie K. Powell'
;
_publ_contact_author_email annie.powell@kit.edu
_publ_contact_author_fax '+49 721 608 48142'
_publ_contact_author_phone '+49 721 608 42135'
_publ_section_title
;
 Defect-Dicubane Ni2Ln2 (Ln = Dy, Tb) Single Molecule Magnets
;
_journal_name_full 'Inorganic Chemistry'
_journal_page_first 11604
_journal_page_last 11611
_journal_paper_doi 10.1021/ic2015397
_journal_volume 50
_journal_year 2011
_chemical_formula_moiety '(C58 H52 N6 Ni2 O20 Tb2), 3(C H4 O)'
_chemical_formula_sum 'C61 H64 N6 Ni2 O23 Tb2'
_chemical_formula_weight 1684.44
_chemical_name_systematic
; 
 ? 
;
_space_group_IT_number 14
_symmetry_cell_setting monoclinic
_symmetry_space_group_name_Hall '-P 2ybc'
_symmetry_space_group_name_H-M 'P 1 21/c 1'
_atom_sites_solution_hydrogens geom
_atom_sites_solution_primary direct
_atom_sites_solution_secondary difmap
_audit_creation_method SHELXL-97
_cell_angle_alpha 90.00
_cell_angle_beta 107.996(6)
_cell_angle_gamma 90.00
_cell_formula_units_Z 2
_cell_length_a 12.0955(10)
_cell_length_b 24.2560(11)
_cell_length_c 11.2336(8)
_cell_measurement_reflns_used 17040
_cell_measurement_temperature 180(2)
_cell_measurement_theta_max 27.17
_cell_measurement_theta_min 1.77
_cell_volume 3134.6(4)
_computing_cell_refinement 'X-Area 1.38 (Stoe & Cie GmbH, 2006)'
_computing_data_collection 'WinXpose 1.6.8 (Stoe & Cie GmbH, 2004)'
_computing_data_reduction 'X-Area 1.38 (Stoe & Cie GmbH, 2006)'
_computing_molecular_graphics 'Diamond 2.1 (Crystal Impact, 1998)'
_computing_publication_material 'SHELXTL 6.14 (BrukerAXS Inc., 2003)'
_computing_structure_refinement 'SHELXTL 6.14 (BrukerAXS Inc., 2003)'
_computing_structure_solution 'SHELXTL 6.14 (BrukerAXS Inc., 2003)'
_diffrn_ambient_temperature 180(2)
_diffrn_detector_area_resol_mean 6.667
_diffrn_measured_fraction_theta_full 0.994
_diffrn_measured_fraction_theta_max 0.988
_diffrn_measurement_device_type 'Stoe IPDS II'
_diffrn_measurement_method 'area detector'
_diffrn_radiation_monochromator graphite
_diffrn_radiation_source 'fine-focus sealed tube'
_diffrn_radiation_type MoK\a
_diffrn_radiation_wavelength 0.71073
_diffrn_reflns_av_R_equivalents 0.0535
_diffrn_reflns_av_sigmaI/netI 0.0600
_diffrn_reflns_limit_h_max 15
_diffrn_reflns_limit_h_min -15
_diffrn_reflns_limit_k_max 30
_diffrn_reflns_limit_k_min -26
_diffrn_reflns_limit_l_max 14
_diffrn_reflns_limit_l_min -14
_diffrn_reflns_number 18980
_diffrn_reflns_theta_full 25.00
_diffrn_reflns_theta_max 26.81
_diffrn_reflns_theta_min 1.77
_exptl_absorpt_coefficient_mu 2.906
_exptl_absorpt_correction_T_max 0.815
_exptl_absorpt_correction_T_min 0.662
_exptl_absorpt_correction_type multi-scan
_exptl_absorpt_process_details
;
XPREP in SHELXTL 6.14 (BrukerAXS Inc., 2003)
;
_exptl_crystal_colour green
_exptl_crystal_density_diffrn 1.785
_exptl_crystal_description block
_exptl_crystal_F_000 1684
_exptl_crystal_size_max 0.14
_exptl_crystal_size_mid 0.12
_exptl_crystal_size_min 0.10
_refine_diff_density_max 3.219
_refine_diff_density_min -1.301
_refine_diff_density_rms 0.115
_refine_ls_extinction_method none
_refine_ls_goodness_of_fit_ref 1.020
_refine_ls_hydrogen_treatment mixed
_refine_ls_matrix_type full
_refine_ls_number_parameters 420
_refine_ls_number_reflns 6637
_refine_ls_number_restraints 17
_refine_ls_restrained_S_all 1.020
_refine_ls_R_factor_all 0.1047
_refine_ls_R_factor_gt 0.0632
_refine_ls_shift/su_max 0.001
_refine_ls_shift/su_mean 0.000
_refine_ls_structure_factor_coef Fsqd
_refine_ls_weighting_details 'calc w=1/[\s^2^(Fo^2^)+(0.0866P)^2^+0.1990P] where P=(Fo^2^+2Fc^2^)/3'
_refine_ls_weighting_scheme calc
_refine_ls_wR_factor_gt 0.1407
_refine_ls_wR_factor_ref 0.1582
_reflns_number_gt 4361
_reflns_number_total 6637
_reflns_threshold_expression >2sigma(I)
_cod_data_source_file ic2015397_si_002_2.cif
_cod_data_source_block km-1708a
_cod_original_sg_symbol_H-M 'P 21/c'
_cod_database_code 4326885

loop_
_symmetry_equiv_pos_as_xyz
'x, y, z'
'-x, y+1/2, -z+1/2'
'-x, -y, -z'
'x, -y-1/2, z-1/2'

loop_
_atom_site_label
_atom_site_type_symbol
_atom_site_fract_x
_atom_site_fract_y
_atom_site_fract_z
_atom_site_U_iso_or_equiv
_atom_site_adp_type
_atom_site_occupancy
_atom_site_symmetry_multiplicity
_atom_site_calc_flag
_atom_site_refinement_flags
_atom_site_disorder_assembly
_atom_site_disorder_group
Tb1 Tb 0.52110(4) 0.401399(15) 0.67514(3) 0.05617(16) Uani 1 1 d . . .
Ni1 Ni 0.36154(11) 0.49254(4) 0.44870(9) 0.0553(3) Uani 1 1 d . . .
O1 O 0.6328(6) 0.3465(2) 0.8160(5) 0.0655(16) Uani 1 1 d . . .
C1 C 0.7210(9) 0.3492(4) 0.9187(8) 0.063(2) Uani 1 1 d . . .
C2 C 0.7889(10) 0.3015(4) 0.9589(8) 0.072(3) Uani 1 1 d . . .
O2 O 0.7551(7) 0.2566(3) 0.8803(6) 0.081(2) Uani 1 1 d . . .
C8 C 0.8226(13) 0.2085(5) 0.9087(12) 0.106(4) Uani 1 1 d . . .
H8A H 0.9044 0.2178 0.9223 0.159 Uiso 1 1 calc R . .
H8B H 0.7964 0.1824 0.8389 0.159 Uiso 1 1 calc R . .
H8C H 0.8140 0.1917 0.9846 0.159 Uiso 1 1 calc R . .
C3 C 0.8808(10) 0.3015(5) 1.0694(10) 0.086(3) Uani 1 1 d . . .
H3A H 0.9239 0.2686 1.0965 0.103 Uiso 1 1 calc R . .
C4 C 0.9105(11) 0.3492(5) 1.1409(10) 0.087(3) Uani 1 1 d . . .
H4A H 0.9753 0.3492 1.2149 0.104 Uiso 1 1 calc R . .
C5 C 0.8463(10) 0.3961(4) 1.1044(9) 0.076(3) Uani 1 1 d . . .
H5A H 0.8650 0.4281 1.1555 0.091 Uiso 1 1 calc R . .
C6 C 0.7519(9) 0.3980(4) 0.9913(8) 0.068(2) Uani 1 1 d . . .
C7 C 0.6937(9) 0.4502(4) 0.9583(8) 0.064(2) Uani 1 1 d . . .
H7A H 0.7185 0.4792 1.0174 0.077 Uiso 1 1 calc R . .
N1 N 0.6103(7) 0.4617(3) 0.8556(6) 0.0580(18) Uani 1 1 d . . .
C9 C 0.5599(8) 0.5149(3) 0.8430(7) 0.055(2) Uani 1 1 d . . .
C10 C 0.5628(9) 0.5515(3) 0.9415(8) 0.067(3) Uani 1 1 d . . .
H10A H 0.6039 0.5411 1.0250 0.081 Uiso 1 1 calc R . .
C11 C 0.5086(11) 0.6011(4) 0.9205(9) 0.078(3) Uani 1 1 d . . .
H11A H 0.5138 0.6252 0.9887 0.093 Uiso 1 1 calc R . .
C12 C 0.4449(11) 0.6170(4) 0.7983(8) 0.080(3) Uani 1 1 d . . .
H12A H 0.4062 0.6516 0.7835 0.097 Uiso 1 1 calc R . .
C13 C 0.4391(10) 0.5816(4) 0.6997(9) 0.073(3) Uani 1 1 d . . .
H13A H 0.3950 0.5921 0.6172 0.087 Uiso 1 1 calc R . .
C14 C 0.4959(9) 0.5318(3) 0.7184(7) 0.060(2) Uani 1 1 d . . .
O3 O 0.4944(5) 0.49727(19) 0.6204(5) 0.0546(14) Uani 1 1 d . . .
O4 O 0.3944(6) 0.4118(2) 0.4747(5) 0.0612(15) Uani 1 1 d . A .
C15 C 0.3635(10) 0.3726(3) 0.3879(8) 0.069(3) Uani 1 1 d . . .
C16A C 0.4389(18) 0.3213(7) 0.4131(15) 0.045(4) Uiso 0.50 1 d P A 1
C17A C 0.4213(19) 0.2805(8) 0.3225(16) 0.056(4) Uiso 0.50 1 d P A 1
H17A H 0.4654 0.2474 0.3396 0.067 Uiso 0.50 1 calc PR A 1
C18A C 0.3384(18) 0.2885(8) 0.2061(17) 0.062(4) Uiso 0.50 1 d P A 1
H18A H 0.3243 0.2600 0.1452 0.075 Uiso 0.50 1 calc PR A 1
C19A C 0.2767(18) 0.3369(7) 0.1779(17) 0.059(4) Uiso 0.50 1 d P A 1
H19A H 0.2208 0.3417 0.0979 0.071 Uiso 0.50 1 calc PR A 1
C20A C 0.2963(18) 0.3800(7) 0.2683(16) 0.049(4) Uiso 0.50 1 d P A 1
C16B C 0.396(2) 0.3217(9) 0.4145(19) 0.062(6) Uiso 0.50 1 d P A 2
C17B C 0.377(2) 0.2777(9) 0.3375(19) 0.069(5) Uiso 0.50 1 d P A 2
H17B H 0.4198 0.2444 0.3579 0.083 Uiso 0.50 1 calc PR A 2
C18B C 0.284(2) 0.2860(10) 0.220(2) 0.081(6) Uiso 0.50 1 d P A 2
H18B H 0.2637 0.2570 0.1605 0.098 Uiso 0.50 1 calc PR A 2
C19B C 0.225(2) 0.3348(9) 0.195(2) 0.072(5) Uiso 0.50 1 d P A 2
H19B H 0.1611 0.3382 0.1202 0.087 Uiso 0.50 1 calc PR A 2
C20B C 0.257(2) 0.3797(8) 0.2758(18) 0.056(5) Uiso 0.50 1 d P A 2
C21 C 0.2135(10) 0.4299(4) 0.2317(9) 0.074(3) Uani 1 1 d . . .
H21A H 0.1447 0.4263 0.1627 0.089 Uiso 0.50 1 calc PR A 1
H21B H 0.1627 0.4310 0.1482 0.089 Uiso 0.50 1 calc PR A 2
O5 O 0.5055(6) 0.3198(2) 0.5332(5) 0.0700(17) Uani 1 1 d . . .
C22 C 0.5627(11) 0.2678(4) 0.5716(9) 0.084(3) Uani 1 1 d . A .
H22A H 0.5042 0.2389 0.5638 0.125 Uiso 1 1 calc R . .
H22B H 0.6120 0.2703 0.6589 0.125 Uiso 1 1 calc R . .
H22C H 0.6108 0.2588 0.5182 0.125 Uiso 1 1 calc R . .
N2 N 0.2337(8) 0.4760(3) 0.2908(6) 0.065(2) Uani 1 1 d . A .
C23 C 0.1621(9) 0.5238(4) 0.2521(8) 0.062(2) Uani 1 1 d . . .
C24 C 0.0485(9) 0.5234(4) 0.1704(8) 0.073(3) Uani 1 1 d . A .
H24A H 0.0149 0.4897 0.1336 0.088 Uiso 1 1 calc R . .
C25 C -0.0146(11) 0.5708(6) 0.1427(10) 0.092(3) Uani 1 1 d . . .
H25A H -0.0918 0.5701 0.0869 0.110 Uiso 1 1 calc R A .
C26 C 0.0356(10) 0.6208(5) 0.1976(10) 0.082(3) Uani 1 1 d . A .
H26A H -0.0075 0.6542 0.1790 0.098 Uiso 1 1 calc R . .
C27 C 0.1469(10) 0.6210(4) 0.2780(9) 0.072(3) Uani 1 1 d . . .
H27A H 0.1801 0.6550 0.3135 0.087 Uiso 1 1 calc R A .
C28 C 0.2134(9) 0.5732(4) 0.3097(7) 0.060(2) Uani 1 1 d . A .
O6 O 0.3209(5) 0.5727(2) 0.3893(5) 0.0570(14) Uani 1 1 d . . .
N3 N 0.3165(9) 0.3776(4) 0.7463(9) 0.088(3) Uani 1 1 d . . .
O7 O 0.3643(7) 0.4243(3) 0.7620(7) 0.084(2) Uani 1 1 d D A .
O8 O 0.3588(8) 0.3422(3) 0.6923(9) 0.102(3) Uani 1 1 d . A .
O9 O 0.2300(10) 0.3682(5) 0.7786(13) 0.145(4) Uani 1 1 d . A .
O10 O 0.2363(6) 0.4872(3) 0.5429(6) 0.0775(18) Uani 1 1 d D . .
H10 H 0.285(8) 0.468(4) 0.614(6) 0.093 Uiso 1 1 d D . .
C29A C 0.178(3) 0.5284(13) 0.599(3) 0.142(11) Uiso 0.50 1 d PD A 1
H29A H 0.1232 0.5099 0.6337 0.213 Uiso 0.50 1 calc PR A 1
H29B H 0.1368 0.5548 0.5348 0.213 Uiso 0.50 1 calc PR A 1
H29C H 0.2368 0.5479 0.6660 0.213 Uiso 0.50 1 calc PR A 1
C29B C 0.142(2) 0.4453(11) 0.510(3) 0.115(9) Uiso 0.50 1 d PD A 2
H29D H 0.0937 0.4494 0.5649 0.173 Uiso 0.50 1 calc PR A 2
H29E H 0.1764 0.4083 0.5201 0.173 Uiso 0.50 1 calc PR A 2
H29F H 0.0942 0.4505 0.4227 0.173 Uiso 0.50 1 calc PR A 2
O11A O 0.0801(15) 0.4076(7) 0.4375(16) 0.102(5) Uiso 0.50 1 d PD B 1
C31A C -0.034(2) 0.4224(13) 0.451(3) 0.113(8) Uiso 0.50 1 d PD B 1
O12A O 0.155(4) 0.3033(18) 0.465(4) 0.235(15) Uiso 0.50 1 d PDU C 1
C32A C 0.153(5) 0.257(2) 0.378(5) 0.184(17) Uiso 0.50 1 d PDU C 1
O12B O 0.108(3) 0.3007(17) 0.517(4) 0.212(14) Uiso 0.50 1 d PDU D 2
C32B C 0.127(5) 0.2565(19) 0.432(5) 0.186(16) Uiso 0.50 1 d PDU D 2

loop_
_atom_site_aniso_label
_atom_site_aniso_U_11
_atom_site_aniso_U_22
_atom_site_aniso_U_33
_atom_site_aniso_U_23
_atom_site_aniso_U_13
_atom_site_aniso_U_12
Tb1 0.0837(3) 0.03838(19) 0.0462(2) 0.00223(16) 0.01964(18) -0.0003(2)
Ni1 0.0819(8) 0.0404(5) 0.0444(5) -0.0003(4) 0.0204(5) -0.0001(5)
O1 0.089(5) 0.053(3) 0.051(3) 0.004(2) 0.016(3) 0.002(3)
C1 0.086(7) 0.056(5) 0.051(4) 0.009(4) 0.025(5) 0.002(5)
C2 0.095(8) 0.060(5) 0.064(5) 0.010(4) 0.030(5) 0.007(5)
O2 0.111(6) 0.056(4) 0.072(4) 0.010(3) 0.022(4) 0.016(4)
C8 0.137(11) 0.075(7) 0.097(8) 0.006(6) 0.024(8) 0.032(8)
C3 0.087(8) 0.078(7) 0.083(7) 0.017(6) 0.012(6) 0.011(6)
C4 0.089(8) 0.085(8) 0.073(6) 0.009(6) 0.005(6) -0.002(7)
C5 0.089(7) 0.064(6) 0.067(5) 0.000(5) 0.014(5) -0.006(6)
C6 0.090(7) 0.059(5) 0.055(4) 0.004(4) 0.024(5) -0.002(5)
C7 0.083(7) 0.066(5) 0.046(4) 0.000(4) 0.023(4) -0.002(5)
N1 0.087(5) 0.042(3) 0.047(3) -0.005(3) 0.024(4) 0.002(4)
C9 0.083(6) 0.042(4) 0.048(4) -0.001(3) 0.033(4) 0.001(4)
C10 0.109(8) 0.048(5) 0.047(4) -0.009(3) 0.029(5) -0.008(5)
C11 0.130(9) 0.053(5) 0.066(5) -0.015(4) 0.053(6) 0.003(6)
C12 0.135(10) 0.051(5) 0.056(5) -0.011(4) 0.030(6) 0.015(6)
C13 0.108(8) 0.051(5) 0.060(5) -0.001(4) 0.026(5) 0.016(5)
C14 0.097(7) 0.044(4) 0.041(4) -0.003(3) 0.023(4) -0.002(4)
O3 0.087(4) 0.033(2) 0.043(2) -0.002(2) 0.019(3) 0.003(3)
O4 0.097(5) 0.040(3) 0.043(3) 0.001(2) 0.016(3) -0.001(3)
C15 0.108(8) 0.041(4) 0.053(4) -0.007(3) 0.019(5) -0.009(5)
C21 0.099(8) 0.053(5) 0.059(5) 0.001(4) 0.008(5) -0.004(5)
O5 0.108(5) 0.036(3) 0.056(3) -0.004(2) 0.011(3) 0.006(3)
C22 0.126(10) 0.045(5) 0.072(6) 0.007(4) 0.020(6) 0.017(6)
N2 0.096(6) 0.046(4) 0.052(4) 0.005(3) 0.020(4) -0.002(4)
C23 0.076(6) 0.058(5) 0.051(4) 0.004(4) 0.018(4) 0.003(5)
C24 0.084(8) 0.069(6) 0.062(5) 0.001(4) 0.018(5) -0.001(5)
C25 0.093(9) 0.103(9) 0.071(6) 0.009(6) 0.012(6) 0.005(8)
C26 0.078(8) 0.082(7) 0.081(7) 0.007(5) 0.018(6) 0.014(6)
C27 0.086(8) 0.065(5) 0.068(6) -0.001(4) 0.026(5) 0.013(5)
C28 0.080(7) 0.053(5) 0.049(4) 0.001(4) 0.022(4) 0.002(5)
O6 0.073(4) 0.046(3) 0.052(3) -0.002(2) 0.018(3) 0.005(3)
N3 0.093(8) 0.074(6) 0.100(7) 0.013(5) 0.036(6) 0.005(6)
O7 0.109(6) 0.067(4) 0.089(5) -0.015(4) 0.048(4) -0.018(4)
O8 0.118(7) 0.051(4) 0.149(8) 0.006(4) 0.058(6) -0.003(4)
O9 0.115(8) 0.125(8) 0.231(13) -0.002(8) 0.105(9) -0.016(7)
O10 0.081(5) 0.088(5) 0.063(4) 0.007(3) 0.022(3) -0.003(4)

loop_
_atom_type_symbol
_atom_type_description
_atom_type_scat_dispersion_real
_atom_type_scat_dispersion_imag
_atom_type_scat_source
C C 0.0033 0.0016 'International Tables Vol C Tables 4.2.6.8 and 6.1.1.4'
H H 0.0000 0.0000 'International Tables Vol C Tables 4.2.6.8 and 6.1.1.4'
N N 0.0061 0.0033 'International Tables Vol C Tables 4.2.6.8 and 6.1.1.4'
O O 0.0106 0.0060 'International Tables Vol C Tables 4.2.6.8 and 6.1.1.4'
Ni Ni 0.3393 1.1124 'International Tables Vol C Tables 4.2.6.8 and 6.1.1.4'
Tb Tb -0.1723 4.1537 'International Tables Vol C Tables 4.2.6.8 and 6.1.1.4'

loop_
_geom_angle_atom_site_label_1
_geom_angle_atom_site_label_2
_geom_angle_atom_site_label_3
_geom_angle
_geom_angle_site_symmetry_1
_geom_angle_site_symmetry_3
O1 Tb1 O4 147.9(2) . .
O1 Tb1 O6 90.4(2) . 3_666
O4 Tb1 O6 91.6(2) . 3_666
O1 Tb1 O3 141.2(2) . .
O4 Tb1 O3 69.41(18) . .
O6 Tb1 O3 73.6(2) 3_666 .
O1 Tb1 O7 103.4(3) . .
O4 Tb1 O7 90.1(2) . .
O6 Tb1 O7 150.8(2) 3_666 .
O3 Tb1 O7 79.8(2) . .
O1 Tb1 N1 75.5(2) . .
O4 Tb1 N1 136.6(2) . .
O6 Tb1 N1 84.4(2) 3_666 .
O3 Tb1 N1 68.0(2) . .
O7 Tb1 N1 74.6(3) . .
O1 Tb1 O8 85.3(3) . .
O4 Tb1 O8 80.6(3) . .
O6 Tb1 O8 157.3(2) 3_666 .
O3 Tb1 O8 122.1(2) . .
O7 Tb1 O8 51.2(3) . .
N1 Tb1 O8 115.8(3) . .
O1 Tb1 O5 83.6(2) . .
O4 Tb1 O5 64.62(19) . .
O6 Tb1 O5 85.6(2) 3_666 .
O3 Tb1 O5 128.51(17) . .
O7 Tb1 O5 121.1(2) . .
N1 Tb1 O5 156.7(2) . .
O8 Tb1 O5 71.8(3) . .
N2 Ni1 O4 89.8(3) . .
N2 Ni1 O6 82.0(3) . .
O4 Ni1 O6 170.1(2) . .
N2 Ni1 O3 171.4(2) . .
O4 Ni1 O3 81.8(2) . .
O6 Ni1 O3 106.5(2) . .
N2 Ni1 O10 87.4(3) . .
O4 Ni1 O10 90.5(3) . .
O6 Ni1 O10 94.8(3) . .
O3 Ni1 O10 90.4(2) . .
N2 Ni1 O3 101.3(3) . 3_666
O4 Ni1 O3 91.1(2) . 3_666
O6 Ni1 O3 85.0(2) . 3_666
O3 Ni1 O3 81.3(2) . 3_666
O10 Ni1 O3 171.2(2) . 3_666
C1 O1 Tb1 139.5(6) . .
O1 C1 C2 118.4(8) . .
O1 C1 C6 123.1(8) . .
C2 C1 C6 118.5(9) . .
O2 C2 C3 124.7(9) . .
O2 C2 C1 114.5(9) . .
C3 C2 C1 120.8(10) . .
C2 O2 C8 118.3(9) . .
O2 C8 H8A 109.5 . .
O2 C8 H8B 109.5 . .
H8A C8 H8B 109.5 . .
O2 C8 H8C 109.5 . .
H8A C8 H8C 109.5 . .
H8B C8 H8C 109.5 . .
C2 C3 C4 120.6(11) . .
C2 C3 H3A 119.7 . .
C4 C3 H3A 119.7 . .
C5 C4 C3 119.9(10) . .
C5 C4 H4A 120.1 . .
C3 C4 H4A 120.1 . .
C4 C5 C6 121.3(10) . .
C4 C5 H5A 119.4 . .
C6 C5 H5A 119.4 . .
C1 C6 C5 118.9(9) . .
C1 C6 C7 124.3(9) . .
C5 C6 C7 116.8(9) . .
N1 C7 C6 126.7(8) . .
N1 C7 H7A 116.6 . .
C6 C7 H7A 116.6 . .
C7 N1 C9 118.4(7) . .
C7 N1 Tb1 128.4(6) . .
C9 N1 Tb1 113.2(5) . .
C10 C9 N1 126.1(7) . .
C10 C9 C14 117.4(8) . .
N1 C9 C14 116.4(6) . .
C11 C10 C9 121.9(8) . .
C11 C10 H10A 119.0 . .
C9 C10 H10A 119.0 . .
C10 C11 C12 120.3(8) . .
C10 C11 H11A 119.8 . .
C12 C11 H11A 119.8 . .
C13 C12 C11 119.1(9) . .
C13 C12 H12A 120.4 . .
C11 C12 H12A 120.4 . .
C14 C13 C12 121.6(9) . .
C14 C13 H13A 119.2 . .
C12 C13 H13A 119.2 . .
C13 C14 O3 122.0(7) . .
C13 C14 C9 119.6(7) . .
O3 C14 C9 118.4(7) . .
C14 O3 Ni1 125.8(5) . .
C14 O3 Ni1 114.2(5) . 3_666
Ni1 O3 Ni1 98.7(2) . 3_666
C14 O3 Tb1 114.6(4) . .
Ni1 O3 Tb1 100.8(2) . .
Ni1 O3 Tb1 98.3(2) 3_666 .
C15 O4 Ni1 126.4(5) . .
C15 O4 Tb1 125.9(5) . .
Ni1 O4 Tb1 106.9(2) . .
C16B C15 O4 120.9(12) . .
O4 C15 C20A 125.6(11) . .
C16B C15 C20B 114.7(14) . .
O4 C15 C20B 120.3(11) . .
O4 C15 C16A 115.7(10) . .
C20A C15 C16A 115.9(11) . .
O5 C16A C17A 128.7(16) . .
O5 C16A C15 110.5(12) . .
C17A C16A C15 120.1(15) . .
C16A C17A C18A 119.4(18) . .
C16A C17A H17A 120.3 . .
C18A C17A H17A 120.3 . .
C19A C18A C17A 121.1(18) . .
C19A C18A H18A 119.4 . .
C17A C18A H18A 119.4 . .
C18A C19A C20A 120.2(17) . .
C18A C19A H19A 119.9 . .
C20A C19A H19A 119.9 . .
C15 C20A C19A 122.0(16) . .
C15 C20A C21 120.6(13) . .
C19A C20A C21 115.7(15) . .
C15 C16B C17B 128.7(19) . .
C15 C16B O5 109.8(15) . .
C17B C16B O5 116.9(19) . .
C16B C17B C18B 114(2) . .
C16B C17B H17B 123.2 . .
C18B C17B H17B 123.2 . .
C19B C18B C17B 121(2) . .
C19B C18B H18B 119.5 . .
C17B C18B H18B 119.5 . .
C18B C19B C20B 121(2) . .
C18B C19B H19B 119.4 . .
C20B C19B H19B 119.4 . .
C21 C20B C19B 117.6(17) . .
C21 C20B C15 122.8(15) . .
C19B C20B C15 116.6(17) . .
N2 C21 C20B 127.0(11) . .
N2 C21 C20A 122.7(11) . .
N2 C21 H21A 118.6 . .
C20A C21 H21A 118.6 . .
N2 C21 H21B 116.5 . .
C20B C21 H21B 116.5 . .
C16A O5 C22 114.2(9) . .
C22 O5 C16B 119.0(10) . .
C16A O5 Tb1 121.4(8) . .
C22 O5 Tb1 124.4(5) . .
C16B O5 Tb1 113.2(9) . .
O5 C22 H22A 109.5 . .
O5 C22 H22B 109.5 . .
H22A C22 H22B 109.5 . .
O5 C22 H22C 109.5 . .
H22A C22 H22C 109.5 . .
H22B C22 H22C 109.5 . .
C21 N2 C23 123.2(8) . .
C21 N2 Ni1 127.2(7) . .
C23 N2 Ni1 109.6(5) . .
C24 C23 C28 120.7(9) . .
C24 C23 N2 125.0(9) . .
C28 C23 N2 114.1(8) . .
C25 C24 C23 120.9(10) . .
C25 C24 H24A 119.6 . .
C23 C24 H24A 119.6 . .
C24 C25 C26 119.4(11) . .
C24 C25 H25A 120.3 . .
C26 C25 H25A 120.3 . .
C27 C26 C25 119.5(11) . .
C27 C26 H26A 120.2 . .
C25 C26 H26A 120.2 . .
C26 C27 C28 122.6(10) . .
C26 C27 H27A 118.7 . .
C28 C27 H27A 118.7 . .
O6 C28 C27 123.1(9) . .
O6 C28 C23 120.0(8) . .
C27 C28 C23 116.9(9) . .
C28 O6 Ni1 108.1(5) . .
C28 O6 Tb1 120.9(5) . 3_666
Ni1 O6 Tb1 102.6(2) . 3_666
O9 N3 O8 122.1(11) . .
O9 N3 O7 121.4(11) . .
O8 N3 O7 116.5(9) . .
O9 N3 Tb1 178.6(10) . .
O8 N3 Tb1 59.1(6) . .
O7 N3 Tb1 57.4(5) . .
N3 O7 Tb1 96.8(6) . .
N3 O8 Tb1 95.3(6) . .
C29A O10 Ni1 133.4(15) . .
C29B O10 Ni1 122.1(12) . .
C29A O10 H10 102(7) . .
C29B O10 H10 96(7) . .
Ni1 O10 H10 96(6) . .
O10 C29A H29A 109.5 . .
O10 C29A H29B 109.5 . .
H29A C29A H29B 109.5 . .
O10 C29A H29C 109.5 . .
H29A C29A H29C 109.5 . .
H29B C29A H29C 109.5 . .
O10 C29B H29D 109.5 . .
O10 C29B H29E 109.5 . .
H29D C29B H29E 109.5 . .
O10 C29B H29F 109.5 . .
H29D C29B H29F 109.5 . .
H29E C29B H29F 109.5 . .

loop_
_geom_bond_atom_site_label_1
_geom_bond_atom_site_label_2
_geom_bond_distance
_geom_bond_site_symmetry_2
Tb1 O1 2.187(6) .
Tb1 O4 2.313(6) .
Tb1 O6 2.329(6) 3_666
Tb1 O3 2.402(5) .
Tb1 O7 2.449(7) .
Tb1 N1 2.463(6) .
Tb1 O8 2.487(8) .
Tb1 O5 2.513(5) .
Ni1 N2 2.001(8) .
Ni1 O4 2.001(5) .
Ni1 O6 2.065(6) .
Ni1 O3 2.097(6) .
Ni1 O10 2.103(7) .
Ni1 O3 2.130(6) 3_666
O1 C1 1.309(11) .
C1 C2 1.411(13) .
C1 C6 1.419(13) .
C2 O2 1.381(12) .
C2 C3 1.387(15) .
O2 C8 1.403(13) .
C8 H8A 0.9800 .
C8 H8B 0.9800 .
C8 H8C 0.9800 .
C3 C4 1.393(16) .
C3 H3A 0.9500 .
C4 C5 1.367(15) .
C4 H4A 0.9500 .
C5 C6 1.422(14) .
C5 H5A 0.9500 .
C6 C7 1.440(13) .
C7 N1 1.307(11) .
C7 H7A 0.9500 .
N1 C9 1.414(10) .
C9 C10 1.411(10) .
C9 C14 1.434(11) .
C10 C11 1.354(13) .
C10 H10A 0.9500 .
C11 C12 1.405(14) .
C11 H11A 0.9500 .
C12 C13 1.386(12) .
C12 H12A 0.9500 .
C13 C14 1.375(12) .
C13 H13A 0.9500 .
C14 O3 1.378(9) .
O3 Ni1 2.130(6) 3_666
O4 C15 1.331(9) .
C15 C16B 1.30(2) .
C15 C20A 1.35(2) .
C15 C20B 1.51(2) .
C15 C16A 1.52(2) .
C16A O5 1.341(17) .
C16A C17A 1.39(2) .
C17A C18A 1.39(3) .
C17A H17A 0.9500 .
C18A C19A 1.38(3) .
C18A H18A 0.9500 .
C19A C20A 1.42(2) .
C19A H19A 0.9500 .
C20A C21 1.54(2) .
C16B C17B 1.35(3) .
C16B O5 1.57(2) .
C17B C18B 1.46(3) .
C17B H17B 0.9500 .
C18B C19B 1.36(3) .
C18B H18B 0.9500 .
C19B C20B 1.40(3) .
C19B H19B 0.9500 .
C20B C21 1.36(2) .
C21 N2 1.285(11) .
C21 H21A 0.9500 .
C21 H21B 0.9500 .
O5 C22 1.438(11) .
C22 H22A 0.9800 .
C22 H22B 0.9800 .
C22 H22C 0.9800 .
N2 C23 1.433(12) .
C23 C24 1.396(14) .
C23 C28 1.411(13) .
C24 C25 1.361(16) .
C24 H24A 0.9500 .
C25 C26 1.411(18) .
C25 H25A 0.9500 .
C26 C27 1.371(15) .
C26 H26A 0.9500 .
C27 C28 1.393(13) .
C27 H27A 0.9500 .
C28 O6 1.332(11) .
O6 Tb1 2.329(6) 3_666
N3 O9 1.229(12) .
N3 O8 1.248(12) .
N3 O7 1.260(12) .
O10 C29A 1.47(2) .
O10 C29B 1.49(2) .
O10 H10 0.95(3) .
C29A H29A 0.9800 .
C29A H29B 0.9800 .
C29A H29C 0.9800 .
C29B H29D 0.9800 .
C29B H29E 0.9800 .
C29B H29F 0.9800 .
O11A C31A 1.48(2) .
O12A C32A 1.49(2) .
O12B C32B 1.50(2) .

loop_
_geom_hbond_atom_site_label_D
_geom_hbond_atom_site_label_H
_geom_hbond_atom_site_label_A
_geom_hbond_distance_DH
_geom_hbond_distance_HA
_geom_hbond_distance_DA
_geom_hbond_angle_DHA
O10 H10 O7 0.95(3) 1.95(3) 2.898(10) 172(10)
